data_7228647
loop_
_publ_author_name
'Kumar, Robin'
'Thirupathi, Natesan'

_publ_section_title
;
 Syntheses, characterisation, and catalytic role of (\h5-C5Me5)Rh(iii)
 guanidinato complexes in transfer hydrogenation (TH) and
 TH--etherification
;
_journal_issue 54
_journal_name_full 'RSC Adv.'
_journal_page_first 33890
_journal_paper_doi 10.1039/C7RA04152G
_journal_volume 7
_journal_year 2017
_chemical_formula_moiety 'C32 H28 Cl F9 N3 Rh'
_chemical_formula_sum 'C32 H28 Cl F9 N3 Rh'
_chemical_formula_weight 763.93
_chemical_name_systematic
; 
 ? 
;
_space_group_IT_number 2
_symmetry_cell_setting triclinic
_symmetry_space_group_name_Hall '-P 1'
_symmetry_space_group_name_H-M 'P -1'
_atom_sites_solution_hydrogens geom
_atom_sites_solution_primary direct
_atom_sites_solution_secondary difmap
_audit_block_doi 10.5517/ccdc.csd.cc1nn1mz
_audit_creation_method SHELXL-97
_audit_update_record
;
2017-03-17 deposited with the CCDC.
2017-06-15 downloaded from the CCDC.
;
_cell_angle_alpha 96.403(3)
_cell_angle_beta 90.056(3)
_cell_angle_gamma 92.318(3)
_cell_formula_units_Z 4
_cell_length_a 9.8151(4)
_cell_length_b 15.3776(7)
_cell_length_c 21.1610(8)
_cell_measurement_reflns_used 8101
_cell_measurement_temperature 298(2)
_cell_measurement_theta_max 23.9720
_cell_measurement_theta_min 3.2420
_cell_volume 3171.3(2)
_computing_cell_refinement 'CrysAlisPro, Oxford Diffraction Ltd.'
_computing_data_collection 'CrysAlisPro, Oxford Diffraction Ltd.'
_computing_data_reduction 'CrysAlisPro, Oxford Diffraction Ltd.'
_computing_molecular_graphics Olex2
_computing_publication_material 'WINGX V1.80.01'
_computing_structure_refinement 'SHELXL-97 (Sheldrick, 1997)'
_computing_structure_solution 'SHELXS-97 (Sheldrick, 1990)'
_diffrn_ambient_temperature 298(2)
_diffrn_detector_area_resol_mean 0.3703
_diffrn_measured_fraction_theta_full 0.998
_diffrn_measured_fraction_theta_max 0.998
_diffrn_measurement_device_type 'Sapphire-3 CCD detector'
_diffrn_measurement_method 'omega scan'
_diffrn_radiation_monochromator graphite
_diffrn_radiation_source 'fine-focus sealed tube'
_diffrn_radiation_type MoK\a
_diffrn_radiation_wavelength 0.71073
_diffrn_reflns_av_R_equivalents 0.0577
_diffrn_reflns_av_sigmaI/netI 0.0720
_diffrn_reflns_limit_h_max 12
_diffrn_reflns_limit_h_min -12
_diffrn_reflns_limit_k_max 19
_diffrn_reflns_limit_k_min -19
_diffrn_reflns_limit_l_max 26
_diffrn_reflns_limit_l_min -26
_diffrn_reflns_number 43007
_diffrn_reflns_theta_full 26.37
_diffrn_reflns_theta_max 26.37
_diffrn_reflns_theta_min 2.83
_exptl_absorpt_coefficient_mu 0.703
_exptl_absorpt_correction_T_max 0.9861
_exptl_absorpt_correction_T_min 0.9459
_exptl_absorpt_correction_type multi-scan
_exptl_crystal_colour Orange
_exptl_crystal_density_diffrn 1.600
_exptl_crystal_density_method 'not measured'
_exptl_crystal_description Rectangular
_exptl_crystal_F_000 1536
_exptl_crystal_size_max 0.08
_exptl_crystal_size_mid 0.02
_exptl_crystal_size_min 0.02
_refine_diff_density_max 2.898
_refine_diff_density_min -0.892
_refine_diff_density_rms 0.121
_refine_ls_extinction_method none
_refine_ls_goodness_of_fit_ref 1.097
_refine_ls_hydrogen_treatment mixed
_refine_ls_matrix_type full
_refine_ls_number_parameters 829
_refine_ls_number_reflns 12960
_refine_ls_number_restraints 0
_refine_ls_restrained_S_all 1.097
_refine_ls_R_factor_all 0.1132
_refine_ls_R_factor_gt 0.0855
_refine_ls_shift/su_max 0.011
_refine_ls_shift/su_mean 0.001
_refine_ls_structure_factor_coef Fsqd
_refine_ls_weighting_details 'calc w=1/[\s^2^(Fo^2^)+(0.0980P)^2^+8.5239P] where P=(Fo^2^+2Fc^2^)/3'
_refine_ls_weighting_scheme calc
_refine_ls_wR_factor_gt 0.2062
_refine_ls_wR_factor_ref 0.2230
_reflns_number_gt 9503
_reflns_number_total 12960
_reflns_threshold_expression >2sigma(I)
_cod_data_source_file c7ra04152g2.cif
_cod_data_source_block 1d
_cod_depositor_comments
;
The following automatic conversions were performed:

'_symmetry_cell_setting' value 'Triclinic' changed to 'triclinic'
according to
/home/data/users/saulius/crontab/automatic-downloads/rss-feeds/RSC/lib/dictionaries/cif_core.dic
dictionary named 'cif_core.dic' version 2.4.2 from 2011-04-26.

Automatic conversion script
Id: cif_fix_values 4973 2017-02-22 13:04:09Z antanas 
;
_cod_original_sg_symbol_H-M P-1
_cod_database_code 7228647

loop_
_symmetry_equiv_pos_as_xyz
'x, y, z'
'-x, -y, -z'

loop_
_atom_site_label
_atom_site_type_symbol
_atom_site_fract_x
_atom_site_fract_y
_atom_site_fract_z
_atom_site_U_iso_or_equiv
_atom_site_adp_type
_atom_site_occupancy
_atom_site_symmetry_multiplicity
_atom_site_calc_flag
_atom_site_refinement_flags
Rh1 Rh 0.36662(5) 0.19208(3) 1.33105(3) 0.03795(17) Uani 1 1 d .
Rh2 Rh 0.15913(5) 0.19998(3) 0.83276(3) 0.03839(17) Uani 1 1 d .
Cl1 Cl 0.2525(2) 0.05093(12) 1.33736(10) 0.0598(5) Uani 1 1 d .
Cl2 Cl 0.2523(2) 0.05765(12) 0.83747(10) 0.0579(5) Uani 1 1 d .
N1 N 0.1764(6) 0.2562(4) 1.3419(3) 0.0477(15) Uani 1 1 d .
N2 N 0.2991(7) 0.2345(4) 1.4235(3) 0.0500(15) Uani 1 1 d .
N4 N 0.2307(6) 0.2394(4) 0.9260(3) 0.0452(14) Uani 1 1 d .
N3 N 0.0725(7) 0.2838(4) 1.4443(3) 0.0565(17) Uani 1 1 d .
H3 H 0.0565 0.3386 1.4507 0.068 Uiso 1 1 calc R
N5 N 0.3599(6) 0.2601(4) 0.8451(3) 0.0432(14) Uani 1 1 d .
N6 N 0.4667(6) 0.2846(4) 0.9477(3) 0.0504(15) Uani 1 1 d .
H6 H 0.4897 0.3393 0.9557 0.060 Uiso 1 1 calc R
F1 F 0.0042(11) 0.4921(5) 1.3023(5) 0.155(4) Uani 1 1 d .
F2 F 0.1881(10) 0.4386(5) 1.2870(5) 0.169(4) Uani 1 1 d .
F3 F 0.0996(12) 0.4366(4) 1.3749(4) 0.154(4) Uani 1 1 d .
F4 F -0.1386(8) 0.3969(4) 1.4990(4) 0.114(2) Uani 1 1 d .
F5 F -0.1970(9) 0.3686(6) 1.5889(4) 0.160(4) Uani 1 1 d .
F6 F 0.0136(8) 0.3845(5) 1.5660(3) 0.125(3) Uani 1 1 d .
F7 F 0.3002(13) 0.4051(6) 1.4926(8) 0.211(7) Uani 1 1 d .
F8 F 0.4961(14) 0.3984(6) 1.4905(8) 0.219(6) Uani 1 1 d .
F9 F 0.406(2) 0.4263(7) 1.5744(5) 0.265(9) Uani 1 1 d .
F10 F 0.2656(13) 0.4084(6) 1.0049(8) 0.244(8) Uani 1 1 d .
F11 F 0.1392(16) 0.4288(7) 1.0788(5) 0.215(6) Uani 1 1 d .
F12 F 0.0629(14) 0.4050(6) 0.9929(7) 0.216(6) Uani 1 1 d .
F13 F 0.4626(15) 0.4394(4) 0.8815(4) 0.192(6) Uani 1 1 d .
F14 F 0.3746(11) 0.4491(5) 0.7968(6) 0.174(4) Uani 1 1 d .
F15 F 0.5657(10) 0.4982(4) 0.8107(5) 0.151(3) Uani 1 1 d .
F16 F 0.5425(8) 0.3779(5) 1.0725(4) 0.128(3) Uani 1 1 d .
F17 F 0.6904(9) 0.3963(4) 1.0051(4) 0.116(2) Uani 1 1 d .
F18 F 0.7506(10) 0.3614(5) 1.0928(4) 0.166(4) Uani 1 1 d .
C1 C 0.1814(7) 0.2586(4) 1.4052(3) 0.0414(16) Uani 1 1 d .
C2 C 0.0559(7) 0.2597(5) 1.3056(4) 0.0473(17) Uani 1 1 d .
C3 C -0.0095(8) 0.1827(6) 1.2800(4) 0.056(2) Uani 1 1 d .
H3A H 0.0233 0.1295 1.2890 0.068 Uiso 1 1 calc R
C4 C -0.1229(9) 0.1829(8) 1.2411(5) 0.078(3) Uani 1 1 d .
H4 H -0.1640 0.1302 1.2235 0.094 Uiso 1 1 calc R
C5 C -0.1743(9) 0.2596(10) 1.2286(5) 0.084(4) Uani 1 1 d .
H5 H -0.2513 0.2597 1.2029 0.101 Uiso 1 1 calc R
C6 C -0.1113(10) 0.3375(8) 1.2542(5) 0.075(3) Uani 1 1 d .
H6A H -0.1471 0.3903 1.2460 0.090 Uiso 1 1 calc R
C7 C 0.0028(9) 0.3384(6) 1.2913(4) 0.059(2) Uani 1 1 d .
C8 C 0.0694(12) 0.4264(7) 1.3155(6) 0.083(3) Uani 1 1 d .
C9 C 0.3431(9) 0.2197(7) 1.4849(4) 0.072(3) Uani 1 1 d .
C10 C 0.3553(13) 0.1298(7) 1.4965(5) 0.088(3) Uani 1 1 d .
H10 H 0.3309 0.0852 1.4646 0.106 Uiso 1 1 calc R
C11 C 0.4023(15) 0.1089(9) 1.5537(6) 0.108(4) Uani 1 1 d .
H11 H 0.4101 0.0501 1.5593 0.130 Uiso 1 1 calc R
C12 C 0.4364(14) 0.1677(12) 1.6003(6) 0.121(5) Uani 1 1 d .
H12 H 0.4622 0.1516 1.6395 0.145 Uiso 1 1 calc R
C13 C 0.4333(10) 0.2612(9) 1.5898(4) 0.087(4) Uani 1 1 d .
H13 H 0.4643 0.3052 1.6208 0.105 Uiso 1 1 calc R
C14 C 0.3829(10) 0.2809(8) 1.5324(5) 0.084(3) Uani 1 1 d .
C15 C 0.3895(18) 0.3775(9) 1.5249(8) 0.106(4) Uani 1 1 d .
C16 C -0.0129(7) 0.2248(5) 1.4737(3) 0.0424(16) Uani 1 1 d .
C17 C -0.0126(8) 0.1373(5) 1.4543(5) 0.064(2) Uani 1 1 d .
H17 H 0.0494 0.1165 1.4235 0.077 Uiso 1 1 calc R
C18 C -0.1013(10) 0.0793(7) 1.4789(6) 0.087(3) Uani 1 1 d .
H18 H -0.1025 0.0203 1.4635 0.104 Uiso 1 1 calc R
C19 C -0.1884(12) 0.1083(8) 1.5264(7) 0.106(4) Uani 1 1 d .
H19 H -0.2462 0.0685 1.5444 0.127 Uiso 1 1 calc R
C20 C -0.1906(10) 0.1959(8) 1.5476(5) 0.079(3) Uani 1 1 d .
H20 H -0.2509 0.2157 1.5794 0.095 Uiso 1 1 calc R
C21 C -0.1019(8) 0.2555(6) 1.5212(4) 0.056(2) Uani 1 1 d .
C22 C -0.1075(11) 0.3477(8) 1.5444(5) 0.079(3) Uani 1 1 d .
C23 C 0.5137(8) 0.2859(5) 1.3047(4) 0.0526(19) Uani 1 1 d .
C24 C 0.4544(7) 0.2418(5) 1.2486(4) 0.0476(18) Uani 1 1 d .
C25 C 0.4796(7) 0.1504(5) 1.2460(4) 0.0481(17) Uani 1 1 d .
C26 C 0.5589(7) 0.1385(5) 1.3020(4) 0.0477(17) Uani 1 1 d .
C27 C 0.5834(8) 0.2194(6) 1.3364(4) 0.057(2) Uani 1 1 d .
C28 C 0.5218(10) 0.3839(5) 1.3244(5) 0.073(3) Uani 1 1 d .
H28A H 0.5678 0.3957 1.3647 0.109 Uiso 1 1 calc R
H28B H 0.4313 0.4054 1.3281 0.109 Uiso 1 1 calc R
H28C H 0.5713 0.4126 1.2930 0.109 Uiso 1 1 calc R
C29 C 0.3772(10) 0.2829(7) 1.2000(4) 0.073(3) Uani 1 1 d .
H29A H 0.3478 0.2387 1.1666 0.110 Uiso 1 1 calc R
H29B H 0.4349 0.3261 1.1827 0.110 Uiso 1 1 calc R
H29C H 0.2992 0.3102 1.2194 0.110 Uiso 1 1 calc R
C30 C 0.4382(10) 0.0815(6) 1.1944(4) 0.070(2) Uani 1 1 d .
H30A H 0.4673 0.0259 1.2047 0.105 Uiso 1 1 calc R
H30B H 0.4796 0.0946 1.1553 0.105 Uiso 1 1 calc R
H30C H 0.3408 0.0794 1.1897 0.105 Uiso 1 1 calc R
C31 C 0.6124(10) 0.0542(6) 1.3180(5) 0.071(3) Uani 1 1 d .
H31A H 0.5801 0.0074 1.2872 0.107 Uiso 1 1 calc R
H31B H 0.5813 0.0432 1.3595 0.107 Uiso 1 1 calc R
H31C H 0.7103 0.0578 1.3177 0.107 Uiso 1 1 calc R
C32 C 0.6631(9) 0.2414(7) 1.3964(5) 0.079(3) Uani 1 1 d .
H32A H 0.6632 0.3034 1.4086 0.119 Uiso 1 1 calc R
H32B H 0.7551 0.2237 1.3898 0.119 Uiso 1 1 calc R
H32C H 0.6222 0.2113 1.4294 0.119 Uiso 1 1 calc R
C33 C 0.3544(7) 0.2622(4) 0.9076(4) 0.0440(17) Uani 1 1 d .
C34 C 0.1852(9) 0.2221(7) 0.9866(4) 0.067(2) Uani 1 1 d .
C35 C 0.1610(12) 0.1324(7) 0.9976(5) 0.080(3) Uani 1 1 d .
H35 H 0.1790 0.0875 0.9659 0.096 Uiso 1 1 calc R
C36 C 0.1122(12) 0.1134(9) 1.0541(6) 0.094(3) Uani 1 1 d .
H36 H 0.0985 0.0550 1.0610 0.113 Uiso 1 1 calc R
C37 C 0.0839(13) 0.1732(13) 1.0988(6) 0.125(6) Uani 1 1 d .
H37 H 0.0518 0.1569 1.1373 0.150 Uiso 1 1 calc R
C38 C 0.1004(10) 0.2657(9) 1.0911(5) 0.084(3) Uani 1 1 d .
H38 H 0.0771 0.3092 1.1229 0.101 Uiso 1 1 calc R
C39 C 0.1518(10) 0.2848(8) 1.0348(5) 0.082(3) Uani 1 1 d .
C40 C 0.1634(15) 0.3821(9) 1.0278(7) 0.093(4) Uani 1 1 d .
C41 C 0.4797(7) 0.2660(5) 0.8093(3) 0.0459(17) Uani 1 1 d .
C42 C 0.5326(8) 0.1887(5) 0.7802(4) 0.0512(18) Uani 1 1 d .
H42 H 0.4910 0.1353 0.7873 0.061 Uiso 1 1 calc R
C43 C 0.6446(9) 0.1896(7) 0.7413(4) 0.064(2) Uani 1 1 d .
H43 H 0.6787 0.1374 0.7225 0.077 Uiso 1 1 calc R
C44 C 0.7066(9) 0.2701(9) 0.7303(5) 0.076(3) Uani 1 1 d .
H44 H 0.7827 0.2717 0.7042 0.092 Uiso 1 1 calc R
C45 C 0.6565(9) 0.3441(7) 0.7572(5) 0.073(3) Uani 1 1 d .
H45 H 0.6977 0.3974 0.7494 0.088 Uiso 1 1 calc R
C46 C 0.5428(8) 0.3435(6) 0.7970(4) 0.060(2) Uani 1 1 d .
C47 C 0.4922(13) 0.4317(7) 0.8237(6) 0.084(3) Uani 1 1 d .
C48 C 0.5433(7) 0.2257(5) 0.9753(3) 0.0431(16) Uani 1 1 d .
C49 C 0.5310(9) 0.1376(5) 0.9533(4) 0.060(2) Uani 1 1 d .
H49 H 0.4685 0.1184 0.9212 0.072 Uiso 1 1 calc R
C50 C 0.6115(11) 0.0775(7) 0.9787(6) 0.090(3) Uani 1 1 d .
H50 H 0.6014 0.0184 0.9638 0.109 Uiso 1 1 calc R
C51 C 0.7040(12) 0.1039(7) 1.0247(6) 0.093(4) Uani 1 1 d .
H51 H 0.7587 0.0634 1.0406 0.112 Uiso 1 1 calc R
C52 C 0.7169(9) 0.1902(7) 1.0476(5) 0.075(3) Uani 1 1 d .
H52 H 0.7795 0.2083 1.0799 0.090 Uiso 1 1 calc R
C53 C 0.6369(8) 0.2521(5) 1.0231(4) 0.0526(19) Uani 1 1 d .
C54 C 0.6587(11) 0.3452(7) 1.0480(5) 0.074(3) Uani 1 1 d .
C55 C -0.0539(7) 0.2307(6) 0.8387(4) 0.052(2) Uani 1 1 d .
C56 C -0.0391(8) 0.1474(5) 0.8015(4) 0.0539(19) Uani 1 1 d .
C57 C 0.0418(8) 0.1620(5) 0.7474(4) 0.0499(18) Uani 1 1 d .
C58 C 0.0783(7) 0.2519(6) 0.7511(4) 0.0508(19) Uani 1 1 d .
C59 C 0.0246(8) 0.2958(5) 0.8078(4) 0.055(2) Uani 1 1 d .
C60 C 0.0318(10) 0.3937(6) 0.8288(5) 0.075(3) Uani 1 1 d .
H60A H -0.0118 0.4050 0.8693 0.113 Uiso 1 1 calc R
H60B H -0.0139 0.4237 0.7980 0.113 Uiso 1 1 calc R
H60C H 0.1254 0.4142 0.8323 0.113 Uiso 1 1 calc R
C61 C -0.1306(9) 0.2485(7) 0.8984(5) 0.078(3) Uani 1 1 d .
H61A H -0.1231 0.3100 0.9127 0.117 Uiso 1 1 calc R
H61B H -0.0937 0.2161 0.9302 0.117 Uiso 1 1 calc R
H61C H -0.2248 0.2310 0.8911 0.117 Uiso 1 1 calc R
C62 C -0.1023(10) 0.0638(6) 0.8175(5) 0.078(3) Uani 1 1 d .
H62A H -0.1501 0.0737 0.8570 0.117 Uiso 1 1 calc R
H62B H -0.0327 0.0226 0.8213 0.117 Uiso 1 1 calc R
H62C H -0.1653 0.0409 0.7844 0.117 Uiso 1 1 calc R
C63 C 0.0732(10) 0.0931(7) 0.6949(4) 0.075(3) Uani 1 1 d .
H63A H 0.0368 0.0374 0.7049 0.112 Uiso 1 1 calc R
H63B H 0.1702 0.0906 0.6899 0.112 Uiso 1 1 calc R
H63C H 0.0328 0.1068 0.6561 0.112 Uiso 1 1 calc R
C64 C 0.1623(10) 0.2975(7) 0.7039(5) 0.074(3) Uani 1 1 d .
H64A H 0.1861 0.2556 0.6689 0.111 Uiso 1 1 calc R
H64B H 0.2440 0.3233 0.7243 0.111 Uiso 1 1 calc R
H64C H 0.1105 0.3424 0.6884 0.111 Uiso 1 1 calc R

loop_
_atom_site_aniso_label
_atom_site_aniso_U_11
_atom_site_aniso_U_22
_atom_site_aniso_U_33
_atom_site_aniso_U_23
_atom_site_aniso_U_13
_atom_site_aniso_U_12
Rh1 0.0393(3) 0.0354(3) 0.0394(3) 0.0061(2) -0.0008(2) -0.0004(2)
Rh2 0.0369(3) 0.0392(3) 0.0403(3) 0.0080(2) 0.0018(2) 0.0056(2)
Cl1 0.0709(13) 0.0373(10) 0.0688(13) -0.0012(9) 0.0128(10) -0.0101(9)
Cl2 0.0641(12) 0.0382(10) 0.0703(13) -0.0022(9) -0.0113(10) 0.0099(8)
N1 0.038(3) 0.055(4) 0.050(4) 0.001(3) -0.001(3) 0.005(3)
N2 0.065(4) 0.048(4) 0.038(3) 0.007(3) -0.003(3) 0.005(3)
N4 0.053(4) 0.045(3) 0.038(3) 0.007(3) 0.004(3) -0.006(3)
N3 0.075(5) 0.040(4) 0.053(4) 0.003(3) 0.027(3) 0.001(3)
N5 0.039(3) 0.047(3) 0.043(4) 0.004(3) 0.002(3) 0.001(3)
N6 0.062(4) 0.035(3) 0.054(4) 0.001(3) -0.022(3) 0.004(3)
F1 0.216(10) 0.074(5) 0.180(9) 0.026(5) -0.042(7) 0.051(5)
F2 0.170(8) 0.084(5) 0.242(11) -0.015(6) 0.080(8) -0.038(5)
F3 0.296(12) 0.056(4) 0.110(6) 0.022(4) -0.058(7) -0.023(5)
F4 0.158(7) 0.054(4) 0.130(6) -0.001(4) 0.025(5) 0.031(4)
F5 0.165(7) 0.141(7) 0.154(7) -0.059(6) 0.107(6) -0.028(6)
F6 0.118(6) 0.125(6) 0.114(6) -0.062(5) -0.004(4) -0.027(5)
F7 0.181(10) 0.072(6) 0.374(19) 0.012(8) -0.114(12) -0.016(6)
F8 0.219(12) 0.107(7) 0.334(18) 0.043(9) 0.097(13) -0.015(7)
F9 0.55(3) 0.112(8) 0.118(8) -0.048(7) 0.000(12) -0.044(11)
F10 0.182(10) 0.067(6) 0.48(2) 0.009(8) 0.138(13) 0.034(6)
F11 0.348(17) 0.140(9) 0.142(9) -0.067(7) 0.012(9) 0.039(9)
F12 0.241(13) 0.093(7) 0.315(17) 0.017(8) -0.105(13) 0.026(7)
F13 0.426(18) 0.050(4) 0.104(6) 0.014(4) 0.081(9) 0.047(6)
F14 0.155(8) 0.093(6) 0.270(13) -0.020(7) -0.039(8) 0.047(6)
F15 0.179(8) 0.064(4) 0.213(10) 0.033(5) 0.043(7) -0.018(5)
F16 0.144(6) 0.096(5) 0.132(6) -0.051(4) 0.028(5) 0.015(4)
F17 0.181(7) 0.058(4) 0.106(5) 0.009(3) -0.020(5) -0.025(4)
F18 0.210(9) 0.115(6) 0.162(8) -0.032(5) -0.131(7) 0.011(6)
C1 0.048(4) 0.030(3) 0.044(4) -0.001(3) 0.006(3) -0.003(3)
C2 0.039(4) 0.058(5) 0.046(4) 0.008(3) 0.010(3) 0.006(3)
C3 0.045(4) 0.060(5) 0.063(5) 0.003(4) -0.003(4) -0.003(4)
C4 0.043(5) 0.128(9) 0.060(6) 0.001(6) 0.002(4) -0.016(5)
C5 0.037(5) 0.165(12) 0.054(6) 0.022(7) -0.004(4) 0.015(6)
C6 0.060(6) 0.103(8) 0.067(6) 0.021(6) 0.002(5) 0.026(6)
C7 0.058(5) 0.069(6) 0.053(5) 0.017(4) 0.008(4) 0.012(4)
C8 0.093(8) 0.061(7) 0.098(9) 0.017(6) 0.001(7) 0.015(6)
C9 0.058(5) 0.109(8) 0.050(5) 0.019(5) 0.010(4) -0.010(5)
C10 0.129(10) 0.063(6) 0.076(7) 0.027(5) -0.023(7) -0.002(6)
C11 0.145(12) 0.096(9) 0.082(9) 0.011(7) 0.021(8) -0.019(8)
C12 0.115(10) 0.184(16) 0.070(8) 0.060(10) -0.016(7) -0.035(10)
C13 0.070(6) 0.148(11) 0.038(5) -0.007(6) 0.000(4) -0.021(6)
C14 0.062(6) 0.123(10) 0.059(6) -0.012(6) 0.015(5) -0.020(6)
C15 0.124(12) 0.067(8) 0.123(12) -0.006(8) 0.040(10) 0.000(8)
C16 0.041(4) 0.048(4) 0.040(4) 0.015(3) -0.002(3) 0.000(3)
C17 0.048(5) 0.051(5) 0.096(7) 0.023(5) 0.010(4) 0.003(4)
C18 0.068(6) 0.057(6) 0.141(10) 0.033(6) 0.025(7) 0.005(5)
C19 0.081(8) 0.093(9) 0.156(13) 0.070(9) 0.031(8) -0.002(6)
C20 0.065(6) 0.110(9) 0.066(6) 0.024(6) 0.016(5) -0.006(6)
C21 0.053(5) 0.082(6) 0.035(4) 0.010(4) 0.001(3) -0.001(4)
C22 0.075(7) 0.083(8) 0.075(7) -0.009(6) 0.019(6) -0.009(6)
C23 0.044(4) 0.056(5) 0.058(5) 0.009(4) -0.001(4) -0.002(3)
C24 0.043(4) 0.059(5) 0.044(4) 0.024(3) 0.007(3) -0.005(3)
C25 0.042(4) 0.057(5) 0.046(4) 0.006(3) 0.006(3) 0.002(3)
C26 0.037(4) 0.051(4) 0.056(5) 0.012(4) 0.004(3) 0.006(3)
C27 0.036(4) 0.082(6) 0.055(5) 0.014(4) -0.002(3) -0.005(4)
C28 0.077(6) 0.044(5) 0.097(8) 0.015(5) 0.013(5) -0.012(4)
C29 0.076(6) 0.088(7) 0.061(6) 0.031(5) -0.001(5) 0.006(5)
C30 0.071(6) 0.072(6) 0.065(6) -0.003(5) 0.011(5) 0.006(5)
C31 0.073(6) 0.067(6) 0.074(6) 0.006(5) 0.000(5) 0.023(5)
C32 0.058(5) 0.110(8) 0.067(6) 0.003(5) -0.024(5) -0.010(5)
C33 0.046(4) 0.031(4) 0.054(5) 0.002(3) -0.006(3) 0.008(3)
C34 0.060(5) 0.093(7) 0.049(5) 0.007(5) -0.006(4) 0.019(5)
C35 0.116(9) 0.066(6) 0.063(6) 0.025(5) 0.021(6) 0.006(6)
C36 0.087(8) 0.110(10) 0.086(9) 0.013(7) -0.007(7) 0.016(7)
C37 0.094(9) 0.223(19) 0.072(9) 0.067(11) 0.023(7) 0.037(11)
C38 0.070(6) 0.135(10) 0.046(6) 0.000(6) -0.008(5) 0.020(6)
C39 0.071(6) 0.122(10) 0.051(6) -0.003(6) -0.016(5) 0.021(6)
C40 0.093(9) 0.084(9) 0.099(9) -0.009(7) -0.031(7) 0.014(7)
C41 0.037(4) 0.057(5) 0.044(4) 0.007(3) -0.006(3) 0.002(3)
C42 0.053(4) 0.055(5) 0.046(4) 0.003(3) 0.007(4) 0.012(4)
C43 0.052(5) 0.085(7) 0.054(5) -0.003(5) -0.002(4) 0.015(5)
C44 0.044(5) 0.131(10) 0.058(6) 0.022(6) 0.007(4) 0.009(6)
C45 0.053(5) 0.095(8) 0.077(7) 0.037(6) -0.004(5) -0.019(5)
C46 0.048(4) 0.058(5) 0.075(6) 0.007(4) -0.003(4) -0.008(4)
C47 0.097(8) 0.054(6) 0.103(9) 0.021(6) -0.003(7) -0.013(5)
C48 0.041(4) 0.045(4) 0.045(4) 0.012(3) 0.006(3) 0.004(3)
C49 0.062(5) 0.043(5) 0.073(6) 0.005(4) -0.011(4) 0.008(4)
C50 0.075(7) 0.056(6) 0.143(11) 0.019(6) -0.023(7) 0.010(5)
C51 0.095(8) 0.068(7) 0.121(10) 0.026(6) -0.040(7) 0.020(6)
C52 0.061(6) 0.088(7) 0.078(7) 0.011(5) -0.023(5) 0.016(5)
C53 0.056(5) 0.065(5) 0.040(4) 0.014(4) 0.005(4) 0.006(4)
C54 0.088(7) 0.077(7) 0.052(6) -0.012(5) -0.014(5) 0.006(5)
C55 0.033(4) 0.083(6) 0.042(4) 0.009(4) 0.005(3) 0.021(4)
C56 0.040(4) 0.064(5) 0.059(5) 0.014(4) -0.007(4) 0.004(4)
C57 0.046(4) 0.063(5) 0.041(4) 0.007(3) 0.000(3) 0.008(4)
C58 0.040(4) 0.072(5) 0.045(4) 0.020(4) -0.003(3) 0.009(4)
C59 0.045(4) 0.056(5) 0.067(5) 0.021(4) -0.001(4) 0.013(4)
C60 0.081(6) 0.055(6) 0.094(8) 0.021(5) -0.003(6) 0.020(5)
C61 0.054(5) 0.112(8) 0.069(6) 0.008(6) 0.021(5) 0.016(5)
C62 0.069(6) 0.080(7) 0.086(7) 0.023(5) -0.013(5) -0.025(5)
C63 0.071(6) 0.097(8) 0.053(5) -0.008(5) -0.010(4) 0.008(5)
C64 0.075(6) 0.086(7) 0.068(6) 0.039(5) 0.011(5) 0.006(5)

loop_
_atom_type_symbol
_atom_type_description
_atom_type_scat_dispersion_real
_atom_type_scat_dispersion_imag
_atom_type_scat_source
C C 0.0033 0.0016 'International Tables Vol C Tables 4.2.6.8 and 6.1.1.4'
H H 0.0000 0.0000 'International Tables Vol C Tables 4.2.6.8 and 6.1.1.4'
N N 0.0061 0.0033 'International Tables Vol C Tables 4.2.6.8 and 6.1.1.4'
F F 0.0171 0.0103 'International Tables Vol C Tables 4.2.6.8 and 6.1.1.4'
Cl Cl 0.1484 0.1585 'International Tables Vol C Tables 4.2.6.8 and 6.1.1.4'
Rh Rh -1.1178 0.9187 'International Tables Vol C Tables 4.2.6.8 and 6.1.1.4'

loop_
_geom_angle_atom_site_label_1
_geom_angle_atom_site_label_2
_geom_angle_atom_site_label_3
_geom_angle
N2 Rh1 C23 108.0(3)
N2 Rh1 N1 61.3(2)
C23 Rh1 N1 106.9(3)
N2 Rh1 C24 141.2(3)
C23 Rh1 C24 38.7(3)
N1 Rh1 C24 103.3(3)
N2 Rh1 C26 128.8(3)
C23 Rh1 C26 65.8(3)
N1 Rh1 C26 168.4(3)
C24 Rh1 C26 65.3(3)
N2 Rh1 C27 103.6(3)
C23 Rh1 C27 40.3(3)
N1 Rh1 C27 141.3(3)
C24 Rh1 C27 65.0(3)
C26 Rh1 C27 37.4(3)
N2 Rh1 C25 167.4(3)
C23 Rh1 C25 65.4(3)
N1 Rh1 C25 130.1(3)
C24 Rh1 C25 38.8(3)
C26 Rh1 C25 39.3(3)
C27 Rh1 C25 64.3(3)
N2 Rh1 Cl1 89.71(18)
C23 Rh1 Cl1 159.1(2)
N1 Rh1 Cl1 91.05(18)
C24 Rh1 Cl1 127.7(2)
C26 Rh1 Cl1 94.6(2)
C27 Rh1 Cl1 125.9(3)
C25 Rh1 Cl1 95.0(2)
N2 Rh1 C1 30.2(2)
C23 Rh1 C1 113.5(3)
N1 Rh1 C1 31.3(2)
C24 Rh1 C1 128.5(3)
C26 Rh1 C1 159.0(3)
C27 Rh1 C1 128.0(3)
C25 Rh1 C1 161.5(3)
Cl1 Rh1 C1 87.43(15)
N4 Rh2 C59 107.8(3)
N4 Rh2 N5 61.5(2)
C59 Rh2 N5 108.3(3)
N4 Rh2 C58 141.5(3)
C59 Rh2 C58 38.8(3)
N5 Rh2 C58 104.5(3)
N4 Rh2 C56 129.1(3)
C59 Rh2 C56 66.0(3)
N5 Rh2 C56 168.5(3)
C58 Rh2 C56 64.7(3)
N4 Rh2 C57 167.1(3)
C59 Rh2 C57 65.3(3)
N5 Rh2 C57 130.2(3)
C58 Rh2 C57 38.2(3)
C56 Rh2 C57 38.7(3)
N4 Rh2 C55 102.7(3)
C59 Rh2 C55 39.6(3)
N5 Rh2 C55 141.6(3)
C58 Rh2 C55 64.8(3)
C56 Rh2 C55 39.0(3)
C57 Rh2 C55 64.9(3)
N4 Rh2 Cl2 89.71(17)
C59 Rh2 Cl2 159.0(2)
N5 Rh2 Cl2 90.03(17)
C58 Rh2 Cl2 127.7(2)
C56 Rh2 Cl2 94.1(2)
C57 Rh2 Cl2 95.1(2)
C55 Rh2 Cl2 126.5(2)
N4 Rh2 C33 30.8(2)
C59 Rh2 C33 114.0(3)
N5 Rh2 C33 30.9(2)
C58 Rh2 C33 129.0(3)
C56 Rh2 C33 160.0(3)
C57 Rh2 C33 161.1(3)
C55 Rh2 C33 127.8(3)
Cl2 Rh2 C33 87.03(15)
C1 N1 C2 125.0(6)
C1 N1 Rh1 92.1(4)
C2 N1 Rh1 136.9(5)
C1 N2 C9 129.4(7)
C1 N2 Rh1 95.0(5)
C9 N2 Rh1 133.3(6)
C33 N4 C34 129.4(7)
C33 N4 Rh2 94.2(4)
C34 N4 Rh2 133.5(5)
C1 N3 C16 123.9(6)
C1 N3 H3 118.1
C16 N3 H3 118.1
C33 N5 C41 125.5(6)
C33 N5 Rh2 92.6(4)
C41 N5 Rh2 137.7(5)
C48 N6 C33 125.0(6)
C48 N6 H6 117.5
C33 N6 H6 117.5
N2 C1 N1 110.7(6)
N2 C1 N3 126.5(7)
N1 C1 N3 122.9(7)
N2 C1 Rh1 54.8(4)
N1 C1 Rh1 56.6(3)
N3 C1 Rh1 172.5(5)
C3 C2 C7 117.7(8)
C3 C2 N1 119.4(7)
C7 C2 N1 122.9(7)
C2 C3 C4 121.4(9)
C2 C3 H3A 119.3
C4 C3 H3A 119.3
C5 C4 C3 120.3(10)
C5 C4 H4 119.8
C3 C4 H4 119.8
C4 C5 C6 119.4(9)
C4 C5 H5 120.3
C6 C5 H5 120.3
C7 C6 C5 121.0(10)
C7 C6 H6A 119.5
C5 C6 H6A 119.5
C6 C7 C2 120.2(9)
C6 C7 C8 117.9(9)
C2 C7 C8 121.8(8)
F1 C8 F3 108.8(10)
F1 C8 F2 102.1(11)
F3 C8 F2 103.9(12)
F1 C8 C7 114.5(10)
F3 C8 C7 115.2(9)
F2 C8 C7 110.9(9)
C14 C9 N2 126.7(10)
C14 C9 C10 116.5(10)
N2 C9 C10 116.7(9)
C11 C10 C9 121.1(11)
C11 C10 H10 119.5
C9 C10 H10 119.5
C12 C11 C10 122.6(14)
C12 C11 H11 118.7
C10 C11 H11 118.7
C11 C12 C13 118.6(12)
C11 C12 H12 120.7
C13 C12 H12 120.7
C14 C13 C12 117.8(10)
C14 C13 H13 121.1
C12 C13 H13 121.1
C9 C14 C13 123.3(12)
C9 C14 C15 122.5(12)
C13 C14 C15 113.9(11)
F9 C15 F7 109.6(15)
F9 C15 F8 103.0(16)
F7 C15 F8 98.2(15)
F9 C15 C14 115.2(15)
F7 C15 C14 117.4(14)
F8 C15 C14 111.1(11)
C17 C16 C21 119.4(7)
C17 C16 N3 120.3(7)
C21 C16 N3 120.3(7)
C16 C17 C18 121.4(9)
C16 C17 H17 119.3
C18 C17 H17 119.3
C17 C18 C19 120.0(10)
C17 C18 H18 120.0
C19 C18 H18 120.0
C18 C19 C20 120.1(9)
C18 C19 H19 120.0
C20 C19 H19 120.0
C19 C20 C21 119.8(9)
C19 C20 H20 120.1
C21 C20 H20 120.1
C16 C21 C20 119.3(9)
C16 C21 C22 122.4(8)
C20 C21 C22 118.3(8)
F5 C22 F4 103.5(10)
F5 C22 F6 106.5(9)
F4 C22 F6 102.1(9)
F5 C22 C21 116.6(9)
F4 C22 C21 112.8(9)
F6 C22 C21 113.7(9)
C24 C23 C27 106.4(7)
C24 C23 C28 127.2(8)
C27 C23 C28 125.9(8)
C24 C23 Rh1 71.8(4)
C27 C23 Rh1 71.1(4)
C28 C23 Rh1 128.2(6)
C23 C24 C25 109.0(7)
C23 C24 C29 125.9(8)
C25 C24 C29 125.1(8)
C23 C24 Rh1 69.5(4)
C25 C24 Rh1 71.2(4)
C29 C24 Rh1 125.0(6)
C24 C25 C26 107.2(7)
C24 C25 C30 126.5(8)
C26 C25 C30 126.2(7)
C24 C25 Rh1 70.1(4)
C26 C25 Rh1 69.9(4)
C30 C25 Rh1 127.3(5)
C27 C26 C25 108.5(7)
C27 C26 C31 125.5(8)
C25 C26 C31 126.0(7)
C27 C26 Rh1 71.3(4)
C25 C26 Rh1 70.8(4)
C31 C26 Rh1 126.5(6)
C26 C27 C23 108.8(7)
C26 C27 C32 128.6(9)
C23 C27 C32 122.6(9)
C26 C27 Rh1 71.2(4)
C23 C27 Rh1 68.6(4)
C32 C27 Rh1 125.0(6)
C23 C28 H28A 109.5
C23 C28 H28B 109.5
H28A C28 H28B 109.5
C23 C28 H28C 109.5
H28A C28 H28C 109.5
H28B C28 H28C 109.5
C24 C29 H29A 109.5
C24 C29 H29B 109.5
H29A C29 H29B 109.5
C24 C29 H29C 109.5
H29A C29 H29C 109.5
H29B C29 H29C 109.5
C25 C30 H30A 109.5
C25 C30 H30B 109.5
H30A C30 H30B 109.5
C25 C30 H30C 109.5
H30A C30 H30C 109.5
H30B C30 H30C 109.5
C26 C31 H31A 109.5
C26 C31 H31B 109.5
H31A C31 H31B 109.5
C26 C31 H31C 109.5
H31A C31 H31C 109.5
H31B C31 H31C 109.5
C27 C32 H32A 109.5
C27 C32 H32B 109.5
H32A C32 H32B 109.5
C27 C32 H32C 109.5
H32A C32 H32C 109.5
H32B C32 H32C 109.5
N5 C33 N4 110.9(6)
N5 C33 N6 123.4(7)
N4 C33 N6 125.6(7)
N5 C33 Rh2 56.5(4)
N4 C33 Rh2 55.0(4)
N6 C33 Rh2 172.3(5)
C39 C34 N4 124.9(10)
C39 C34 C35 116.9(10)
N4 C34 C35 118.1(8)
C36 C35 C34 119.7(10)
C36 C35 H35 120.1
C34 C35 H35 120.1
C37 C36 C35 122.2(14)
C37 C36 H36 118.9
C35 C36 H36 118.9
C36 C37 C38 122.0(12)
C36 C37 H37 119.0
C38 C37 H37 119.0
C39 C38 C37 115.9(11)
C39 C38 H38 122.0
C37 C38 H38 122.0
C38 C39 C34 123.3(12)
C38 C39 C40 114.3(11)
C34 C39 C40 122.3(11)
F10 C40 F11 109.8(14)
F10 C40 F12 106.2(16)
F11 C40 F12 99.1(13)
F10 C40 C39 116.8(12)
F11 C40 C39 112.5(13)
F12 C40 C39 110.9(11)
C46 C41 C42 117.5(7)
C46 C41 N5 124.0(7)
C42 C41 N5 118.3(7)
C43 C42 C41 121.6(8)
C43 C42 H42 119.2
C41 C42 H42 119.2
C42 C43 C44 119.1(8)
C42 C43 H43 120.4
C44 C43 H43 120.4
C45 C44 C43 119.8(8)
C45 C44 H44 120.1
C43 C44 H44 120.1
C44 C45 C46 121.3(9)
C44 C45 H45 119.4
C46 C45 H45 119.4
C41 C46 C45 120.7(8)
C41 C46 C47 122.6(8)
C45 C46 C47 116.8(9)
F13 C47 F15 110.1(11)
F13 C47 F14 102.0(12)
F15 C47 F14 99.7(10)
F13 C47 C46 115.8(9)
F15 C47 C46 115.3(10)
F14 C47 C46 111.9(9)
N6 C48 C53 122.0(7)
N6 C48 C49 119.6(7)
C53 C48 C49 118.3(7)
C48 C49 C50 120.5(9)
C48 C49 H49 119.7
C50 C49 H49 119.7
C51 C50 C49 120.9(10)
C51 C50 H50 119.6
C49 C50 H50 119.6
C50 C51 C52 119.7(9)
C50 C51 H51 120.2
C52 C51 H51 120.2
C51 C52 C53 120.7(9)
C51 C52 H52 119.6
C53 C52 H52 119.6
C48 C53 C52 119.9(8)
C48 C53 C54 121.6(8)
C52 C53 C54 118.5(8)
F17 C54 F18 106.3(10)
F17 C54 F16 103.1(9)
F18 C54 F16 106.1(9)
F17 C54 C53 114.3(8)
F18 C54 C53 115.5(9)
F16 C54 C53 110.6(9)
C56 C55 C59 107.5(7)
C56 C55 C61 127.4(8)
C59 C55 C61 125.1(8)
C56 C55 Rh2 70.1(4)
C59 C55 Rh2 68.9(4)
C61 C55 Rh2 125.0(6)
C57 C56 C55 107.7(7)
C57 C56 C62 127.9(8)
C55 C56 C62 124.4(8)
C57 C56 Rh2 70.7(4)
C55 C56 Rh2 70.9(4)
C62 C56 Rh2 125.3(6)
C58 C57 C56 108.4(7)
C58 C57 C63 127.0(8)
C56 C57 C63 124.5(8)
C58 C57 Rh2 70.7(4)
C56 C57 Rh2 70.6(4)
C63 C57 Rh2 127.3(6)
C57 C58 C59 109.5(7)
C57 C58 C64 126.9(8)
C59 C58 C64 123.6(8)
C57 C58 Rh2 71.1(4)
C59 C58 Rh2 69.8(4)
C64 C58 Rh2 124.8(6)
C58 C59 C55 106.9(7)
C58 C59 C60 127.3(8)
C55 C59 C60 125.5(8)
C58 C59 Rh2 71.3(4)
C55 C59 Rh2 71.5(4)
C60 C59 Rh2 127.8(6)
C59 C60 H60A 109.5
C59 C60 H60B 109.5
H60A C60 H60B 109.5
C59 C60 H60C 109.5
H60A C60 H60C 109.5
H60B C60 H60C 109.5
C55 C61 H61A 109.5
C55 C61 H61B 109.5
H61A C61 H61B 109.5
C55 C61 H61C 109.5
H61A C61 H61C 109.5
H61B C61 H61C 109.5
C56 C62 H62A 109.5
C56 C62 H62B 109.5
H62A C62 H62B 109.5
C56 C62 H62C 109.5
H62A C62 H62C 109.5
H62B C62 H62C 109.5
C57 C63 H63A 109.5
C57 C63 H63B 109.5
H63A C63 H63B 109.5
C57 C63 H63C 109.5
H63A C63 H63C 109.5
H63B C63 H63C 109.5
C58 C64 H64A 109.5
C58 C64 H64B 109.5
H64A C64 H64B 109.5
C58 C64 H64C 109.5
H64A C64 H64C 109.5
H64B C64 H64C 109.5

loop_
_geom_bond_atom_site_label_1
_geom_bond_atom_site_label_2
_geom_bond_distance
Rh1 N2 2.108(6)
Rh1 C23 2.119(8)
Rh1 N1 2.147(6)
Rh1 C24 2.149(7)
Rh1 C26 2.152(7)
Rh1 C27 2.153(8)
Rh1 C25 2.164(7)
Rh1 Cl1 2.4192(19)
Rh1 C1 2.571(7)
Rh2 N4 2.110(6)
Rh2 C59 2.127(7)
Rh2 N5 2.146(6)
Rh2 C58 2.148(7)
Rh2 C56 2.151(8)
Rh2 C57 2.153(8)
Rh2 C55 2.163(7)
Rh2 Cl2 2.4178(19)
Rh2 C33 2.570(7)
N1 C1 1.337(9)
N1 C2 1.416(10)
N2 C1 1.299(9)
N2 C9 1.414(11)
N4 C33 1.321(9)
N4 C34 1.407(11)
N3 C1 1.393(9)
N3 C16 1.407(9)
N3 H3 0.8600
N5 C33 1.321(9)
N5 C41 1.404(9)
N6 C48 1.379(9)
N6 C33 1.398(9)
N6 H6 0.8600
F1 C8 1.273(12)
F2 C8 1.329(13)
F3 C8 1.283(13)
F4 C22 1.329(13)
F5 C22 1.312(11)
F6 C22 1.352(12)
F7 C15 1.227(18)
F8 C15 1.325(16)
F9 C15 1.224(16)
F10 C40 1.189(16)
F11 C40 1.257(14)
F12 C40 1.313(15)
F13 C47 1.252(13)
F14 C47 1.336(14)
F15 C47 1.282(11)
F16 C54 1.346(12)
F17 C54 1.296(12)
F18 C54 1.305(11)
C2 C3 1.379(11)
C2 C7 1.400(11)
C3 C4 1.383(12)
C3 H3A 0.9300
C4 C5 1.353(15)
C4 H4 0.9300
C5 C6 1.381(15)
C5 H5 0.9300
C6 C7 1.367(13)
C6 H6A 0.9300
C7 C8 1.514(14)
C9 C14 1.344(13)
C9 C10 1.440(14)
C10 C11 1.372(16)
C10 H10 0.9300
C11 C12 1.295(17)
C11 H11 0.9300
C12 C13 1.481(19)
C12 H12 0.9300
C13 C14 1.380(15)
C13 H13 0.9300
C14 C15 1.511(18)
C16 C17 1.363(11)
C16 C21 1.387(10)
C17 C18 1.367(12)
C17 H17 0.9300
C18 C19 1.368(16)
C18 H18 0.9300
C19 C20 1.373(16)
C19 H19 0.9300
C20 C21 1.400(12)
C20 H20 0.9300
C21 C22 1.451(14)
C23 C24 1.413(11)
C23 C27 1.473(12)
C23 C28 1.517(11)
C24 C25 1.432(11)
C24 C29 1.486(11)
C25 C26 1.450(11)
C25 C30 1.479(11)
C26 C27 1.381(11)
C26 C31 1.492(11)
C27 C32 1.489(12)
C28 H28A 0.9600
C28 H28B 0.9600
C28 H28C 0.9600
C29 H29A 0.9600
C29 H29B 0.9600
C29 H29C 0.9600
C30 H30A 0.9600
C30 H30B 0.9600
C30 H30C 0.9600
C31 H31A 0.9600
C31 H31B 0.9600
C31 H31C 0.9600
C32 H32A 0.9600
C32 H32B 0.9600
C32 H32C 0.9600
C34 C39 1.374(13)
C34 C35 1.435(14)
C35 C36 1.346(15)
C35 H35 0.9300
C36 C37 1.282(18)
C36 H36 0.9300
C37 C38 1.452(19)
C37 H37 0.9300
C38 C39 1.351(15)
C38 H38 0.9300
C39 C40 1.519(17)
C41 C46 1.372(11)
C41 C42 1.396(10)
C42 C43 1.375(11)
C42 H42 0.9300
C43 C44 1.400(14)
C43 H43 0.9300
C44 C45 1.328(14)
C44 H44 0.9300
C45 C46 1.399(12)
C45 H45 0.9300
C46 C47 1.512(14)
C48 C53 1.381(11)
C48 C49 1.383(10)
C49 C50 1.392(12)
C49 H49 0.9300
C50 C51 1.346(15)
C50 H50 0.9300
C51 C52 1.363(14)
C51 H51 0.9300
C52 C53 1.400(12)
C52 H52 0.9300
C53 C54 1.476(13)
C55 C56 1.439(11)
C55 C59 1.453(11)
C55 C61 1.476(11)
C56 C57 1.427(11)
C56 C62 1.477(12)
C57 C58 1.409(11)
C57 C63 1.489(11)
C58 C59 1.422(11)
C58 C64 1.510(11)
C59 C60 1.519(12)
C60 H60A 0.9600
C60 H60B 0.9600
C60 H60C 0.9600
C61 H61A 0.9600
C61 H61B 0.9600
C61 H61C 0.9600
C62 H62A 0.9600
C62 H62B 0.9600
C62 H62C 0.9600
C63 H63A 0.9600
C63 H63B 0.9600
C63 H63C 0.9600
C64 H64A 0.9600
C64 H64B 0.9600
C64 H64C 0.9600

loop_
_geom_torsion_atom_site_label_1
_geom_torsion_atom_site_label_2
_geom_torsion_atom_site_label_3
_geom_torsion_atom_site_label_4
_geom_torsion
N2 Rh1 N1 C1 -5.8(4)
C23 Rh1 N1 C1 -107.5(5)
C24 Rh1 N1 C1 -147.4(4)
C26 Rh1 N1 C1 -157.5(12)
C27 Rh1 N1 C1 -80.9(6)
C25 Rh1 N1 C1 -179.3(4)
Cl1 Rh1 N1 C1 83.3(4)
N2 Rh1 N1 C2 -157.4(8)
C23 Rh1 N1 C2 100.9(8)
C24 Rh1 N1 C2 61.0(8)
C26 Rh1 N1 C2 50.9(17)
C27 Rh1 N1 C2 127.4(7)
C25 Rh1 N1 C2 29.0(9)
Cl1 Rh1 N1 C2 -68.3(7)
C1 Rh1 N1 C2 -151.6(10)
C23 Rh1 N2 C1 105.8(5)
N1 Rh1 N2 C1 6.0(4)
C24 Rh1 N2 C1 80.8(6)
C26 Rh1 N2 C1 179.0(4)
C27 Rh1 N2 C1 147.6(5)
C25 Rh1 N2 C1 162.7(11)
Cl1 Rh1 N2 C1 -85.4(4)
C23 Rh1 N2 C9 -90.8(8)
N1 Rh1 N2 C9 169.3(9)
C24 Rh1 N2 C9 -115.9(8)
C26 Rh1 N2 C9 -17.7(9)
C27 Rh1 N2 C9 -49.1(8)
C25 Rh1 N2 C9 -33.9(16)
Cl1 Rh1 N2 C9 78.0(8)
C1 Rh1 N2 C9 163.4(10)
C59 Rh2 N4 C33 -107.1(5)
N5 Rh2 N4 C33 -5.5(4)
C58 Rh2 N4 C33 -82.5(6)
C56 Rh2 N4 C33 179.7(4)
C57 Rh2 N4 C33 -163.0(11)
C55 Rh2 N4 C33 -147.8(4)
Cl2 Rh2 N4 C33 84.7(4)
C59 Rh2 N4 C34 91.7(8)
N5 Rh2 N4 C34 -166.7(8)
C58 Rh2 N4 C34 116.3(8)
C56 Rh2 N4 C34 18.5(9)
C57 Rh2 N4 C34 35.8(16)
C55 Rh2 N4 C34 50.9(8)
Cl2 Rh2 N4 C34 -76.5(7)
C33 Rh2 N4 C34 -161.2(10)
N4 Rh2 N5 C33 5.5(4)
C59 Rh2 N5 C33 106.3(5)
C58 Rh2 N5 C33 146.7(4)
C56 Rh2 N5 C33 164.9(12)
C57 Rh2 N5 C33 179.1(4)
C55 Rh2 N5 C33 79.2(6)
Cl2 Rh2 N5 C33 -84.2(4)
N4 Rh2 N5 C41 161.4(8)
C59 Rh2 N5 C41 -97.8(7)
C58 Rh2 N5 C41 -57.4(8)
C56 Rh2 N5 C41 -39.2(17)
C57 Rh2 N5 C41 -25.0(9)
C55 Rh2 N5 C41 -124.9(7)
Cl2 Rh2 N5 C41 71.7(7)
C33 Rh2 N5 C41 155.9(10)
C9 N2 C1 N1 -173.4(8)
Rh1 N2 C1 N1 -9.0(6)
C9 N2 C1 N3 6.5(13)
Rh1 N2 C1 N3 170.8(6)
C9 N2 C1 Rh1 -164.4(10)
C2 N1 C1 N2 165.5(7)
Rh1 N1 C1 N2 8.8(6)
C2 N1 C1 N3 -14.4(11)
Rh1 N1 C1 N3 -171.0(6)
C2 N1 C1 Rh1 156.6(8)
C16 N3 C1 N2 -75.3(10)
C16 N3 C1 N1 104.5(9)
C16 N3 C1 Rh1 21(5)
C23 Rh1 C1 N2 -85.7(5)
N1 Rh1 C1 N2 -169.9(7)
C24 Rh1 C1 N2 -127.8(5)
C26 Rh1 C1 N2 -2.3(9)
C27 Rh1 C1 N2 -41.4(6)
C25 Rh1 C1 N2 -168.2(7)
Cl1 Rh1 C1 N2 93.9(4)
N2 Rh1 C1 N1 169.9(7)
C23 Rh1 C1 N1 84.1(5)
C24 Rh1 C1 N1 42.1(5)
C26 Rh1 C1 N1 167.6(7)
C27 Rh1 C1 N1 128.5(5)
C25 Rh1 C1 N1 1.6(10)
Cl1 Rh1 C1 N1 -96.3(4)
N2 Rh1 C1 N3 -102(4)
C23 Rh1 C1 N3 172(4)
N1 Rh1 C1 N3 88(4)
C24 Rh1 C1 N3 130(4)
C26 Rh1 C1 N3 -104(4)
C27 Rh1 C1 N3 -144(4)
C25 Rh1 C1 N3 90(4)
Cl1 Rh1 C1 N3 -8(4)
C1 N1 C2 C3 -94.3(9)
Rh1 N1 C2 C3 50.3(11)
C1 N1 C2 C7 89.2(10)
Rh1 N1 C2 C7 -126.2(7)
C7 C2 C3 C4 0.5(12)
N1 C2 C3 C4 -176.1(7)
C2 C3 C4 C5 -1.6(14)
C3 C4 C5 C6 1.0(14)
C4 C5 C6 C7 0.7(15)
C5 C6 C7 C2 -1.8(14)
C5 C6 C7 C8 177.6(9)
C3 C2 C7 C6 1.1(12)
N1 C2 C7 C6 177.7(7)
C3 C2 C7 C8 -178.2(8)
N1 C2 C7 C8 -1.7(12)
C6 C7 C8 F1 5.2(15)
C2 C7 C8 F1 -175.4(10)
C6 C7 C8 F3 132.6(11)
C2 C7 C8 F3 -48.0(14)
C6 C7 C8 F2 -109.7(11)
C2 C7 C8 F2 69.7(13)
C1 N2 C9 C14 -78.8(12)
Rh1 N2 C9 C14 122.8(10)
C1 N2 C9 C10 105.6(11)
Rh1 N2 C9 C10 -52.7(12)
C14 C9 C10 C11 1.4(17)
N2 C9 C10 C11 177.4(11)
C9 C10 C11 C12 1(2)
C10 C11 C12 C13 -4(2)
C11 C12 C13 C14 5.5(19)
N2 C9 C14 C13 -175.5(9)
C10 C9 C14 C13 0.1(15)
N2 C9 C14 C15 -1.9(16)
C10 C9 C14 C15 173.7(11)
C12 C13 C14 C9 -3.4(15)
C12 C13 C14 C15 -177.5(11)
C9 C14 C15 F9 168.6(15)
C13 C14 C15 F9 -17(2)
C9 C14 C15 F7 37.2(19)
C13 C14 C15 F7 -148.6(14)
C9 C14 C15 F8 -74.7(19)
C13 C14 C15 F8 99.5(16)
C1 N3 C16 C17 -14.9(12)
C1 N3 C16 C21 167.6(7)
C21 C16 C17 C18 2.3(13)
N3 C16 C17 C18 -175.3(9)
C16 C17 C18 C19 -3.3(17)
C17 C18 C19 C20 2.6(19)
C18 C19 C20 C21 -1.1(18)
C17 C16 C21 C20 -0.7(12)
N3 C16 C21 C20 176.9(8)
C17 C16 C21 C22 179.8(9)
N3 C16 C21 C22 -2.6(13)
C19 C20 C21 C16 0.1(15)
C19 C20 C21 C22 179.6(11)
C16 C21 C22 F5 179.3(10)
C20 C21 C22 F5 -0.2(16)
C16 C21 C22 F4 59.6(12)
C20 C21 C22 F4 -119.9(10)
C16 C21 C22 F6 -56.1(13)
C20 C21 C22 F6 124.4(10)
N2 Rh1 C23 C24 -154.8(4)
N1 Rh1 C23 C24 -90.2(5)
C26 Rh1 C23 C24 80.0(5)
C27 Rh1 C23 C24 115.3(7)
C25 Rh1 C23 C24 36.8(4)
Cl1 Rh1 C23 C24 58.2(9)
C1 Rh1 C23 C24 -123.0(4)
N2 Rh1 C23 C27 89.9(5)
N1 Rh1 C23 C27 154.5(5)
C24 Rh1 C23 C27 -115.3(7)
C26 Rh1 C23 C27 -35.3(5)
C25 Rh1 C23 C27 -78.5(5)
Cl1 Rh1 C23 C27 -57.1(9)
C1 Rh1 C23 C27 121.7(5)
N2 Rh1 C23 C28 -31.4(8)
N1 Rh1 C23 C28 33.2(8)
C24 Rh1 C23 C28 123.4(10)
C26 Rh1 C23 C28 -156.5(9)
C27 Rh1 C23 C28 -121.3(10)
C25 Rh1 C23 C28 160.2(9)
Cl1 Rh1 C23 C28 -178.4(6)
C1 Rh1 C23 C28 0.5(9)
C27 C23 C24 C25 2.6(8)
C28 C23 C24 C25 174.9(8)
Rh1 C23 C24 C25 -60.5(5)
C27 C23 C24 C29 -177.8(7)
C28 C23 C24 C29 -5.6(13)
Rh1 C23 C24 C29 119.1(8)
C27 C23 C24 Rh1 63.1(5)
C28 C23 C24 Rh1 -124.7(8)
N2 Rh1 C24 C23 40.2(7)
N1 Rh1 C24 C23 100.6(5)
C26 Rh1 C24 C23 -81.6(5)
C27 Rh1 C24 C23 -40.2(5)
C25 Rh1 C24 C23 -119.6(6)
Cl1 Rh1 C24 C23 -157.5(4)
C1 Rh1 C24 C23 79.6(5)
N2 Rh1 C24 C25 159.8(4)
C23 Rh1 C24 C25 119.6(6)
N1 Rh1 C24 C25 -139.8(4)
C26 Rh1 C24 C25 38.0(4)
C27 Rh1 C24 C25 79.4(5)
Cl1 Rh1 C24 C25 -37.8(5)
C1 Rh1 C24 C25 -160.8(4)
N2 Rh1 C24 C29 -80.0(9)
C23 Rh1 C24 C29 -120.1(10)
N1 Rh1 C24 C29 -19.5(8)
C26 Rh1 C24 C29 158.2(8)
C27 Rh1 C24 C29 -160.4(9)
C25 Rh1 C24 C29 120.2(9)
Cl1 Rh1 C24 C29 82.4(8)
C1 Rh1 C24 C29 -40.5(9)
C23 C24 C25 C26 -0.9(8)
C29 C24 C25 C26 179.6(7)
Rh1 C24 C25 C26 -60.3(5)
C23 C24 C25 C30 -178.3(7)
C29 C24 C25 C30 2.1(12)
Rh1 C24 C25 C30 122.3(8)
C23 C24 C25 Rh1 59.4(5)
C29 C24 C25 Rh1 -120.1(8)
N2 Rh1 C25 C24 -97.8(13)
C23 Rh1 C25 C24 -36.7(4)
N1 Rh1 C25 C24 55.3(5)
C26 Rh1 C25 C24 -117.9(6)
C27 Rh1 C25 C24 -81.4(5)
Cl1 Rh1 C25 C24 150.9(4)
C1 Rh1 C25 C24 54.2(10)
N2 Rh1 C25 C26 20.2(14)
C23 Rh1 C25 C26 81.3(5)
N1 Rh1 C25 C26 173.2(4)
C24 Rh1 C25 C26 117.9(6)
C27 Rh1 C25 C26 36.5(4)
Cl1 Rh1 C25 C26 -91.2(4)
C1 Rh1 C25 C26 172.1(7)
N2 Rh1 C25 C30 141.0(11)
C23 Rh1 C25 C30 -157.9(8)
N1 Rh1 C25 C30 -65.9(8)
C24 Rh1 C25 C30 -121.2(9)
C26 Rh1 C25 C30 120.8(9)
C27 Rh1 C25 C30 157.4(9)
Cl1 Rh1 C25 C30 29.6(8)
C1 Rh1 C25 C30 -67.1(12)
C24 C25 C26 C27 -1.3(8)
C30 C25 C26 C27 176.1(7)
Rh1 C25 C26 C27 -61.7(5)
C24 C25 C26 C31 -177.9(7)
C30 C25 C26 C31 -0.4(12)
Rh1 C25 C26 C31 121.7(8)
C24 C25 C26 Rh1 60.4(5)
C30 C25 C26 Rh1 -122.2(8)
N2 Rh1 C26 C27 -56.3(6)
C23 Rh1 C26 C27 38.0(5)
N1 Rh1 C26 C27 91.4(14)
C24 Rh1 C26 C27 80.6(5)
C25 Rh1 C26 C27 118.1(7)
Cl1 Rh1 C26 C27 -149.7(5)
C1 Rh1 C26 C27 -54.9(9)
N2 Rh1 C26 C25 -174.5(4)
C23 Rh1 C26 C25 -80.2(5)
N1 Rh1 C26 C25 -26.7(15)
C24 Rh1 C26 C25 -37.5(4)
C27 Rh1 C26 C25 -118.1(7)
Cl1 Rh1 C26 C25 92.2(4)
C1 Rh1 C26 C25 -173.0(6)
N2 Rh1 C26 C31 64.5(8)
C23 Rh1 C26 C31 158.8(8)
N1 Rh1 C26 C31 -147.8(11)
C24 Rh1 C26 C31 -158.6(8)
C27 Rh1 C26 C31 120.8(10)
C25 Rh1 C26 C31 -121.1(9)
Cl1 Rh1 C26 C31 -28.9(8)
C1 Rh1 C26 C31 65.9(11)
C25 C26 C27 C23 2.9(9)
C31 C26 C27 C23 179.5(8)
Rh1 C26 C27 C23 -58.5(5)
C25 C26 C27 C32 -178.3(8)
C31 C26 C27 C32 -1.7(14)
Rh1 C26 C27 C32 120.3(9)
C25 C26 C27 Rh1 61.4(5)
C31 C26 C27 Rh1 -122.0(8)
C24 C23 C27 C26 -3.5(9)
C28 C23 C27 C26 -175.9(8)
Rh1 C23 C27 C26 60.1(5)
C24 C23 C27 C32 177.7(7)
C28 C23 C27 C32 5.3(13)
Rh1 C23 C27 C32 -118.7(8)
C24 C23 C27 Rh1 -63.6(5)
C28 C23 C27 Rh1 124.0(8)
N2 Rh1 C27 C26 138.1(5)
C23 Rh1 C27 C26 -119.9(7)
N1 Rh1 C27 C26 -161.2(4)
C24 Rh1 C27 C26 -81.3(5)
C25 Rh1 C27 C26 -38.3(5)
Cl1 Rh1 C27 C26 38.4(6)
C1 Rh1 C27 C26 158.1(4)
N2 Rh1 C27 C23 -102.0(5)
N1 Rh1 C27 C23 -41.3(7)
C24 Rh1 C27 C23 38.5(5)
C26 Rh1 C27 C23 119.9(7)
C25 Rh1 C27 C23 81.6(5)
Cl1 Rh1 C27 C23 158.3(4)
C1 Rh1 C27 C23 -82.0(5)
N2 Rh1 C27 C32 13.5(9)
C23 Rh1 C27 C32 115.5(10)
N1 Rh1 C27 C32 74.2(10)
C24 Rh1 C27 C32 154.1(9)
C26 Rh1 C27 C32 -124.6(11)
C25 Rh1 C27 C32 -162.8(9)
Cl1 Rh1 C27 C32 -86.2(9)
C1 Rh1 C27 C32 33.6(10)
C41 N5 C33 N4 -168.5(6)
Rh2 N5 C33 N4 -8.3(6)
C41 N5 C33 N6 10.5(11)
Rh2 N5 C33 N6 170.8(6)
C41 N5 C33 Rh2 -160.3(8)
C34 N4 C33 N5 170.8(8)
Rh2 N4 C33 N5 8.4(6)
C34 N4 C33 N6 -8.2(12)
Rh2 N4 C33 N6 -170.6(6)
C34 N4 C33 Rh2 162.4(9)
C48 N6 C33 N5 -101.8(9)
C48 N6 C33 N4 77.1(10)
C48 N6 C33 Rh2 -15(5)
N4 Rh2 C33 N5 -170.6(7)
C59 Rh2 C33 N5 -85.8(5)
C58 Rh2 C33 N5 -43.2(5)
C56 Rh2 C33 N5 -171.3(7)
C57 Rh2 C33 N5 -2.2(10)
C55 Rh2 C33 N5 -129.5(5)
Cl2 Rh2 C33 N5 95.0(4)
C59 Rh2 C33 N4 84.8(5)
N5 Rh2 C33 N4 170.6(7)
C58 Rh2 C33 N4 127.3(5)
C56 Rh2 C33 N4 -0.7(10)
C57 Rh2 C33 N4 168.4(7)
C55 Rh2 C33 N4 41.1(6)
Cl2 Rh2 C33 N4 -94.4(4)
N4 Rh2 C33 N6 97(4)
C59 Rh2 C33 N6 -178(100)
N5 Rh2 C33 N6 -92(4)
C58 Rh2 C33 N6 -136(4)
C56 Rh2 C33 N6 96(4)
C57 Rh2 C33 N6 -95(4)
C55 Rh2 C33 N6 138(4)
Cl2 Rh2 C33 N6 3(4)
C33 N4 C34 C39 82.0(12)
Rh2 N4 C34 C39 -122.5(9)
C33 N4 C34 C35 -103.3(10)
Rh2 N4 C34 C35 52.2(11)
C39 C34 C35 C36 -2.2(15)
N4 C34 C35 C36 -177.3(10)
C34 C35 C36 C37 1.2(19)
C35 C36 C37 C38 1(2)
C36 C37 C38 C39 -2.2(18)
C37 C38 C39 C34 1.0(15)
C37 C38 C39 C40 178.2(10)
N4 C34 C39 C38 175.8(9)
C35 C34 C39 C38 1.1(15)
N4 C34 C39 C40 -1.2(15)
C35 C34 C39 C40 -175.9(10)
C38 C39 C40 F10 136.7(15)
C34 C39 C40 F10 -46.0(18)
C38 C39 C40 F11 8.5(16)
C34 C39 C40 F11 -174.3(12)
C38 C39 C40 F12 -101.4(14)
C34 C39 C40 F12 75.8(17)
C33 N5 C41 C46 -86.3(10)
Rh2 N5 C41 C46 123.7(8)
C33 N5 C41 C42 98.7(9)
Rh2 N5 C41 C42 -51.2(10)
C46 C41 C42 C43 0.7(12)
N5 C41 C42 C43 176.0(7)
C41 C42 C43 C44 -0.3(13)
C42 C43 C44 C45 -0.3(14)
C43 C44 C45 C46 0.5(15)
C42 C41 C46 C45 -0.5(12)
N5 C41 C46 C45 -175.4(8)
C42 C41 C46 C47 177.7(9)
N5 C41 C46 C47 2.7(13)
C44 C45 C46 C41 -0.1(14)
C44 C45 C46 C47 -178.4(9)
C41 C46 C47 F13 46.0(16)
C45 C46 C47 F13 -135.7(12)
C41 C46 C47 F15 176.7(10)
C45 C46 C47 F15 -5.1(15)
C41 C46 C47 F14 -70.3(14)
C45 C46 C47 F14 108.0(11)
C33 N6 C48 C53 -168.2(7)
C33 N6 C48 C49 14.5(11)
N6 C48 C49 C50 177.3(9)
C53 C48 C49 C50 -0.1(13)
C48 C49 C50 C51 -0.8(17)
C49 C50 C51 C52 1.5(19)
C50 C51 C52 C53 -1.3(18)
N6 C48 C53 C52 -177.0(8)
C49 C48 C53 C52 0.3(12)
N6 C48 C53 C54 1.0(12)
C49 C48 C53 C54 178.4(8)
C51 C52 C53 C48 0.4(15)
C51 C52 C53 C54 -177.8(10)
C48 C53 C54 F17 -56.0(12)
C52 C53 C54 F17 122.1(10)
C48 C53 C54 F18 -179.7(9)
C52 C53 C54 F18 -1.6(14)
C48 C53 C54 F16 59.9(11)
C52 C53 C54 F16 -122.0(10)
N4 Rh2 C55 C56 -138.5(4)
C59 Rh2 C55 C56 118.8(7)
N5 Rh2 C55 C56 161.6(4)
C58 Rh2 C55 C56 80.2(5)
C57 Rh2 C55 C56 37.8(5)
Cl2 Rh2 C55 C56 -39.3(5)
C33 Rh2 C55 C56 -158.7(4)
N4 Rh2 C55 C59 102.7(5)
N5 Rh2 C55 C59 42.8(7)
C58 Rh2 C55 C59 -38.6(5)
C56 Rh2 C55 C59 -118.8(7)
C57 Rh2 C55 C59 -81.0(5)
Cl2 Rh2 C55 C59 -158.1(4)
C33 Rh2 C55 C59 82.5(5)
N4 Rh2 C55 C61 -16.2(9)
C59 Rh2 C55 C61 -118.8(10)
N5 Rh2 C55 C61 -76.0(9)
C58 Rh2 C55 C61 -157.4(9)
C56 Rh2 C55 C61 122.4(10)
C57 Rh2 C55 C61 160.1(9)
Cl2 Rh2 C55 C61 83.1(8)
C33 Rh2 C55 C61 -36.4(9)
C59 C55 C56 C57 -2.5(8)
C61 C55 C56 C57 179.1(8)
Rh2 C55 C56 C57 -61.5(5)
C59 C55 C56 C62 179.3(8)
C61 C55 C56 C62 0.9(13)
Rh2 C55 C56 C62 120.3(8)
C59 C55 C56 Rh2 59.0(5)
C61 C55 C56 Rh2 -119.4(8)
N4 Rh2 C56 C57 173.9(4)
C59 Rh2 C56 C57 79.9(5)
N5 Rh2 C56 C57 17.4(16)
C58 Rh2 C56 C57 37.0(4)
C55 Rh2 C56 C57 117.5(7)
Cl2 Rh2 C56 C57 -93.2(4)
C33 Rh2 C56 C57 174.4(6)
N4 Rh2 C56 C55 56.4(6)
C59 Rh2 C56 C55 -37.7(5)
N5 Rh2 C56 C55 -100.1(14)
C58 Rh2 C56 C55 -80.5(5)
C57 Rh2 C56 C55 -117.5(7)
Cl2 Rh2 C56 C55 149.3(4)
C33 Rh2 C56 C55 56.9(9)
N4 Rh2 C56 C62 -62.8(9)
C59 Rh2 C56 C62 -156.8(9)
N5 Rh2 C56 C62 140.7(12)
C58 Rh2 C56 C62 160.3(9)
C57 Rh2 C56 C62 123.3(10)
C55 Rh2 C56 C62 -119.2(10)
Cl2 Rh2 C56 C62 30.1(8)
C33 Rh2 C56 C62 -62.3(12)
C55 C56 C57 C58 0.8(8)
C62 C56 C57 C58 178.9(8)
Rh2 C56 C57 C58 -60.9(5)
C55 C56 C57 C63 -175.9(7)
C62 C56 C57 C63 2.2(13)
Rh2 C56 C57 C63 122.5(8)
C55 C56 C57 Rh2 61.6(5)
C62 C56 C57 Rh2 -120.3(9)
N4 Rh2 C57 C58 96.8(12)
C59 Rh2 C57 C58 36.7(4)
N5 Rh2 C57 C58 -57.0(5)
C56 Rh2 C57 C58 118.5(6)
C55 Rh2 C57 C58 80.5(5)
Cl2 Rh2 C57 C58 -151.4(4)
C33 Rh2 C57 C58 -55.5(9)
N4 Rh2 C57 C56 -21.7(14)
C59 Rh2 C57 C56 -81.9(5)
N5 Rh2 C57 C56 -175.5(4)
C58 Rh2 C57 C56 -118.5(6)
C55 Rh2 C57 C56 -38.0(5)
Cl2 Rh2 C57 C56 90.1(4)
C33 Rh2 C57 C56 -174.1(7)
N4 Rh2 C57 C63 -140.8(11)
C59 Rh2 C57 C63 159.0(9)
N5 Rh2 C57 C63 65.3(9)
C58 Rh2 C57 C63 122.3(10)
C56 Rh2 C57 C63 -119.1(10)
C55 Rh2 C57 C63 -157.2(9)
Cl2 Rh2 C57 C63 -29.1(8)
C33 Rh2 C57 C63 66.8(12)
C56 C57 C58 C59 1.3(9)
C63 C57 C58 C59 177.9(8)
Rh2 C57 C58 C59 -59.5(5)
C56 C57 C58 C64 -179.4(8)
C63 C57 C58 C64 -2.8(13)
Rh2 C57 C58 C64 119.8(8)
C56 C57 C58 Rh2 60.8(5)
C63 C57 C58 Rh2 -122.7(8)
N4 Rh2 C58 C57 -159.2(4)
C59 Rh2 C58 C57 -120.1(6)
N5 Rh2 C58 C57 138.6(4)
C56 Rh2 C58 C57 -37.4(4)
C55 Rh2 C58 C57 -80.7(5)
Cl2 Rh2 C58 C57 37.1(5)
C33 Rh2 C58 C57 159.9(4)
N4 Rh2 C58 C59 -39.1(6)
N5 Rh2 C58 C59 -101.3(5)
C56 Rh2 C58 C59 82.6(5)
C57 Rh2 C58 C59 120.1(6)
C55 Rh2 C58 C59 39.3(5)
Cl2 Rh2 C58 C59 157.1(4)
C33 Rh2 C58 C59 -80.0(5)
N4 Rh2 C58 C64 78.4(9)
C59 Rh2 C58 C64 117.5(10)
N5 Rh2 C58 C64 16.2(8)
C56 Rh2 C58 C64 -159.8(9)
C57 Rh2 C58 C64 -122.4(9)
C55 Rh2 C58 C64 156.9(9)
Cl2 Rh2 C58 C64 -85.3(8)
C33 Rh2 C58 C64 37.5(9)
C57 C58 C59 C55 -2.9(8)
C64 C58 C59 C55 177.8(7)
Rh2 C58 C59 C55 -63.1(5)
C57 C58 C59 C60 -175.9(8)
C64 C58 C59 C60 4.8(13)
Rh2 C58 C59 C60 123.8(9)
C57 C58 C59 Rh2 60.3(5)
C64 C58 C59 Rh2 -119.1(8)
C56 C55 C59 C58 3.3(8)
C61 C55 C59 C58 -178.3(7)
Rh2 C55 C59 C58 63.0(5)
C56 C55 C59 C60 176.5(8)
C61 C55 C59 C60 -5.1(13)
Rh2 C55 C59 C60 -123.8(8)
C56 C55 C59 Rh2 -59.7(5)
C61 C55 C59 Rh2 118.7(8)
N4 Rh2 C59 C58 155.6(4)
N5 Rh2 C59 C58 90.5(5)
C56 Rh2 C59 C58 -78.8(5)
C57 Rh2 C59 C58 -36.1(5)
C55 Rh2 C59 C58 -115.9(7)
Cl2 Rh2 C59 C58 -59.1(8)
C33 Rh2 C59 C58 123.2(5)
N4 Rh2 C59 C55 -88.5(5)
N5 Rh2 C59 C55 -153.6(4)
C58 Rh2 C59 C55 115.9(7)
C56 Rh2 C59 C55 37.1(5)
C57 Rh2 C59 C55 79.8(5)
Cl2 Rh2 C59 C55 56.8(9)
C33 Rh2 C59 C55 -121.0(5)
N4 Rh2 C59 C60 32.5(8)
N5 Rh2 C59 C60 -32.6(8)
C58 Rh2 C59 C60 -123.1(10)
C56 Rh2 C59 C60 158.1(9)
C57 Rh2 C59 C60 -159.3(9)
C55 Rh2 C59 C60 121.0(10)
Cl2 Rh2 C59 C60 177.8(5)
C33 Rh2 C59 C60 0.0(9)
